data_4034848
loop_
_publ_author_name
'Ding, Wenhuan'
'Zhang, Youquan'
'Yu, Aimin'
'Zhang, Lei'
'Meng, Xiangtai'

_publ_section_title
;
 Substrate-Controlled Domino Reactions of Crotonate-Derived Sulfur Ylides:
 Synthesis of Benzothiophene Derivatives.
;
_journal_issue 22
_journal_name_full 'The Journal of organic chemistry'
_journal_page_first 13821
_journal_page_last 13833
_journal_paper_doi 10.1021/acs.joc.8b02152
_journal_volume 83
_journal_year 2018
_chemical_formula_sum 'C3.5 H3 Cl0.33 O0.5 S0.33'
_chemical_formula_weight 75.56
_space_group_crystal_system triclinic
_space_group_IT_number 2
_space_group_name_Hall '-P 1'
_space_group_name_H-M_alt 'P -1'
_atom_sites_solution_hydrogens geom
_audit_creation_method SHELXL-2014/7
_cell_angle_alpha 105.417(4)
_cell_angle_beta 90.289(4)
_cell_angle_gamma 98.775(4)
_cell_formula_units_Z 24
_cell_length_a 9.7362(8)
_cell_length_b 14.1432(11)
_cell_length_c 15.9734(12)
_cell_measurement_reflns_used 8188
_cell_measurement_temperature 273.15
_cell_measurement_theta_max 62.47
_cell_measurement_theta_min 2.87
_cell_volume 2093.2(3)
_computing_structure_refinement 'SHELXL-2014/7 (Sheldrick, 2014)'
_diffrn_ambient_temperature 273.15
_diffrn_measured_fraction_theta_full 0.970
_diffrn_measured_fraction_theta_max 0.970
_diffrn_measurement_device_type CCD
_diffrn_radiation_type CuK\a
_diffrn_radiation_wavelength 1.54178
_diffrn_reflns_av_R_equivalents 0.0801
_diffrn_reflns_av_unetI/netI 0.0899
_diffrn_reflns_Laue_measured_fraction_full 0.970
_diffrn_reflns_Laue_measured_fraction_max 0.970
_diffrn_reflns_limit_h_max 11
_diffrn_reflns_limit_h_min -11
_diffrn_reflns_limit_k_max 16
_diffrn_reflns_limit_k_min -16
_diffrn_reflns_limit_l_max 18
_diffrn_reflns_limit_l_min -18
_diffrn_reflns_number 20920
_diffrn_reflns_point_group_measured_fraction_full 0.970
_diffrn_reflns_point_group_measured_fraction_max 0.970
_diffrn_reflns_theta_full 63.209
_diffrn_reflns_theta_max 63.209
_diffrn_reflns_theta_min 2.873
_exptl_absorpt_coefficient_mu 4.822
_exptl_absorpt_correction_type multi-scan
_exptl_absorpt_process_details sadabs
_exptl_crystal_colour colorless
_exptl_crystal_density_diffrn 1.439
_exptl_crystal_description block
_exptl_crystal_F_000 936
_exptl_crystal_size_max 0.220
_exptl_crystal_size_mid 0.200
_exptl_crystal_size_min 0.180
_exptl_transmission_factor_max 0.864
_exptl_transmission_factor_min 0.864
_refine_diff_density_max 1.681
_refine_diff_density_min -0.441
_refine_diff_density_rms 0.155
_refine_ls_extinction_method none
_refine_ls_goodness_of_fit_ref 1.049
_refine_ls_hydrogen_treatment constr
_refine_ls_matrix_type full
_refine_ls_number_parameters 461
_refine_ls_number_reflns 6611
_refine_ls_number_restraints 3
_refine_ls_restrained_S_all 1.049
_refine_ls_R_factor_all 0.1533
_refine_ls_R_factor_gt 0.1086
_refine_ls_shift/su_max 0.000
_refine_ls_shift/su_mean 0.000
_refine_ls_structure_factor_coef Fsqd
_refine_ls_weighting_details 'w=1/[\s^2^(Fo^2^)+(0.1937P)^2^+5.3042P] where P=(Fo^2^+2Fc^2^)/3'
_refine_ls_weighting_scheme calc
_refine_ls_wR_factor_gt 0.2805
_refine_ls_wR_factor_ref 0.3136
_reflns_Friedel_coverage 0.000
_reflns_number_gt 4437
_reflns_number_total 6611
_reflns_threshold_expression 'I > 2\s(I)'
_cod_data_source_file jo8b02152_si_005.cif
_cod_data_source_block 33
_cod_original_formula_sum 'C3.50 H3 Cl0.33 O0.50 S0.33'
_cod_database_code 4034848
_shelx_shelxl_version_number 2014/7
_shelx_space_group_comment
;
The symmetry employed for this shelxl refinement is uniquely defined
by the following loop, which should always be used as a source of
symmetry information in preference to the above space-group names.
They are only intended as comments.
;
_shelx_estimated_absorpt_t_min 0.417
_shelx_estimated_absorpt_t_max 0.477

loop_
_space_group_symop_operation_xyz
'x, y, z'
'-x, -y, -z'

loop_
_atom_site_label
_atom_site_type_symbol
_atom_site_fract_x
_atom_site_fract_y
_atom_site_fract_z
_atom_site_U_iso_or_equiv
_atom_site_adp_type
_atom_site_occupancy
_atom_site_site_symmetry_order
_atom_site_calc_flag
_atom_site_refinement_flags_posn
_atom_site_refinement_flags_adp
C1 C 0.6295(5) 0.7624(4) 0.1892(3) 0.049(2) Uani 1 1 d G .
H1 H 0.6219 0.8085 0.1564 0.058 Uiso 1 1 calc R U
C2 C 0.7046(5) 0.6851(4) 0.1585(2) 0.047(2) Uani 1 1 d G .
H2 H 0.7483 0.6784 0.1047 0.057 Uiso 1 1 calc R U
C3 C 0.7157(5) 0.6176(3) 0.2066(3) 0.0422(19) Uani 1 1 d G .
C4 C 0.6517(5) 0.6274(3) 0.2853(3) 0.0340(17) Uani 1 1 d G .
H4 H 0.6592 0.5812 0.3182 0.041 Uiso 1 1 calc R U
C5 C 0.5766(4) 0.7047(3) 0.3161(2) 0.0291(16) Uani 1 1 d G .
C6 C 0.5655(5) 0.7722(3) 0.2680(3) 0.0377(18) Uani 1 1 d G .
C7 C 0.5052(7) 0.7295(5) 0.3943(4) 0.0318(16) Uani 1 1 d . .
C8 C 0.4414(7) 0.8096(6) 0.4049(5) 0.0346(17) Uani 1 1 d . .
C9 C 0.3642(7) 0.8527(5) 0.4830(5) 0.0316(16) Uani 1 1 d . .
H9 H 0.3958 0.9261 0.5021 0.038 Uiso 1 1 calc R U
C10 C 0.4069(7) 0.8067(6) 0.5560(5) 0.0337(17) Uani 1 1 d . .
H10 H 0.3351 0.8153 0.6008 0.040 Uiso 1 1 calc R U
C11 C 0.4065(7) 0.6951(5) 0.5188(4) 0.0332(17) Uani 1 1 d . .
H11 H 0.3135 0.6649 0.4889 0.040 Uiso 1 1 calc R U
C12 C 0.4348(8) 0.6373(6) 0.5830(5) 0.0413(19) Uani 1 1 d . .
H12A H 0.5218 0.6708 0.6175 0.050 Uiso 1 1 calc R U
H12B H 0.4498 0.5700 0.5501 0.050 Uiso 1 1 calc R U
C13 C 0.1705(11) 0.5345(9) 0.5870(8) 0.084(3) Uani 1 1 d . .
H13A H 0.1272 0.5645 0.5471 0.125 Uiso 1 1 calc R U
H13B H 0.0992 0.5096 0.6224 0.125 Uiso 1 1 calc R U
H13C H 0.2146 0.4794 0.5536 0.125 Uiso 1 1 calc R U
C14 C 0.2056(3) 0.8330(4) 0.4672(3) 0.0340(17) Uani 1 1 d G .
C15 C 0.1248(5) 0.8923(3) 0.5230(3) 0.0419(19) Uani 1 1 d G .
C16 C -0.0192(4) 0.8745(4) 0.5100(3) 0.049(2) Uani 1 1 d G .
H16 H -0.0744 0.9150 0.5482 0.059 Uiso 1 1 calc R U
C17 C -0.0822(3) 0.7972(5) 0.4411(4) 0.068(3) Uani 1 1 d G .
H17 H -0.1806 0.7850 0.4321 0.081 Uiso 1 1 calc R U
C18 C -0.0014(5) 0.7378(4) 0.3852(3) 0.061(3) Uani 1 1 d G .
H18 H -0.0445 0.6851 0.3381 0.073 Uiso 1 1 calc R U
C19 C 0.1426(5) 0.7557(4) 0.3982(3) 0.049(2) Uani 1 1 d G .
H19 H 0.1978 0.7151 0.3600 0.059 Uiso 1 1 calc R U
C20 C 0.5448(8) 0.8619(6) 0.5997(5) 0.0359(17) Uani 1 1 d . .
C21 C 0.6866(10) 0.9059(8) 0.7286(6) 0.071(3) Uani 1 1 d . .
H21A H 0.7641 0.8761 0.6993 0.106 Uiso 1 1 calc R U
H21B H 0.6843 0.8990 0.7880 0.106 Uiso 1 1 calc R U
H21C H 0.6993 0.9765 0.7304 0.106 Uiso 1 1 calc R U
C22 C 1.0215(5) 0.2460(4) 0.3153(3) 0.048(2) Uani 1 1 d G .
H22 H 0.9952 0.1983 0.3468 0.058 Uiso 1 1 calc R U
C23 C 1.1287(5) 0.3247(4) 0.3481(3) 0.047(2) Uani 1 1 d G .
H23 H 1.1757 0.3307 0.4020 0.056 Uiso 1 1 calc R U
C24 C 1.1671(4) 0.3945(3) 0.3021(3) 0.0394(18) Uani 1 1 d G .
C25 C 1.0983(5) 0.3857(3) 0.2232(3) 0.0347(17) Uani 1 1 d G .
H25 H 1.1245 0.4334 0.1918 0.042 Uiso 1 1 calc R U
C26 C 0.9911(4) 0.3070(3) 0.1904(2) 0.0307(16) Uani 1 1 d G .
C27 C 0.9527(4) 0.2371(3) 0.2365(3) 0.0382(18) Uani 1 1 d G .
C28 C 0.8097(7) 0.2018(5) 0.1006(5) 0.0347(17) Uani 1 1 d . .
C29 C 0.9075(7) 0.2836(5) 0.1123(4) 0.0291(16) Uani 1 1 d . .
C31 C 0.8210(7) 0.3196(5) -0.0118(5) 0.0345(17) Uani 1 1 d . .
H31 H 0.7399 0.3483 0.0169 0.041 Uiso 1 1 calc R U
C32 C 0.7736(7) 0.2076(5) -0.0509(4) 0.0300(16) Uani 1 1 d . .
H32 H 0.6977 0.1988 -0.0960 0.036 Uiso 1 1 calc R U
C33 C 0.7117(7) 0.1612(5) 0.0214(5) 0.0323(16) Uani 1 1 d . .
H33 H 0.7098 0.0877 0.0012 0.039 Uiso 1 1 calc R U
C34 C 0.8872(8) 0.1552(6) -0.0938(5) 0.0471(18) Uani 1 1 d . U
C35 C 0.9904(12) 0.0986(10) -0.2297(8) 0.100(4) Uani 1 1 d . .
H35A H 1.0773 0.1454 -0.2245 0.151 Uiso 1 1 calc R U
H35B H 0.9581 0.0737 -0.2910 0.151 Uiso 1 1 calc R U
H35C H 1.0065 0.0429 -0.2074 0.151 Uiso 1 1 calc R U
C36 C 0.5614(3) 0.1806(4) 0.0385(3) 0.0333(17) Uani 1 1 d G .
C37 C 0.5335(5) 0.2543(4) 0.1105(3) 0.046(2) Uani 1 1 d G .
H37 H 0.6075 0.2934 0.1494 0.056 Uiso 1 1 calc R U
C38 C 0.3975(6) 0.2706(4) 0.1255(3) 0.063(3) Uani 1 1 d G .
H38 H 0.3785 0.3209 0.1747 0.076 Uiso 1 1 calc R U
C39 C 0.2893(4) 0.2133(5) 0.0685(4) 0.068(3) Uani 1 1 d G .
C40 C 0.3171(4) 0.1396(4) -0.0034(3) 0.055(2) Uani 1 1 d G .
H40 H 0.2432 0.1004 -0.0423 0.066 Uiso 1 1 calc R U
C41 C 0.4532(5) 0.1233(3) -0.0184(3) 0.0370(18) Uani 1 1 d G .
C42 C 0.8720(8) 0.3775(6) -0.0768(5) 0.0418(19) Uani 1 1 d . .
H42A H 0.9488 0.3474 -0.1083 0.050 Uiso 1 1 calc R U
H42B H 0.9103 0.4465 -0.0443 0.050 Uiso 1 1 calc R U
C43 C 0.6486(12) 0.4701(9) -0.0906(9) 0.092(4) Uani 1 1 d . .
H43A H 0.6014 0.4439 -0.0455 0.138 Uiso 1 1 calc R U
H43B H 0.5795 0.4851 -0.1279 0.138 Uiso 1 1 calc R U
H43C H 0.7134 0.5309 -0.0632 0.138 Uiso 1 1 calc R U
Cl02 Cl 0.4833(2) 0.03381(15) -0.10934(13) 0.0491(6) Uani 1 1 d . .
Cl04 Cl 0.8083(2) 0.52246(16) 0.16764(14) 0.0579(6) Uani 1 1 d . .
Cl05 Cl 0.1974(2) 0.98474(17) 0.61124(14) 0.0567(6) Uani 1 1 d . .
Cl06 Cl 1.3021(2) 0.48885(16) 0.34173(14) 0.0570(6) Uani 1 1 d . .
O1 O 0.8844(8) 0.1494(6) -0.1793(4) 0.084(2) Uani 1 1 d . U
O2 O 0.9715(10) 0.1257(11) -0.0630(6) 0.162(5) Uani 1 1 d . U
O3 O 0.5563(6) 0.8555(5) 0.6812(4) 0.0575(16) Uani 1 1 d . .
O4 O 0.6341(6) 0.9076(5) 0.5674(4) 0.0677(18) Uani 1 1 d . .
O5 O 0.5111(5) 0.6764(4) 0.4552(3) 0.0383(12) Uani 1 1 d . .
O6 O 0.9324(5) 0.3403(4) 0.0535(3) 0.0375(12) Uani 1 1 d . .
S001 S 0.4662(2) 0.86085(15) 0.31699(13) 0.0420(5) Uani 1 1 d . .
S003 S 0.8156(2) 0.14730(15) 0.18560(13) 0.0437(6) Uani 1 1 d . .
S007 S 0.7417(2) 0.38051(18) -0.15414(14) 0.0571(7) Uani 1 1 d . .
S008 S 0.2982(2) 0.62540(18) 0.65602(14) 0.0557(7) Uani 1 1 d . .

loop_
_atom_site_aniso_label
_atom_site_aniso_U_11
_atom_site_aniso_U_22
_atom_site_aniso_U_33
_atom_site_aniso_U_23
_atom_site_aniso_U_13
_atom_site_aniso_U_12
C1 0.047(5) 0.067(6) 0.039(5) 0.025(4) 0.003(4) 0.012(4)
C2 0.044(5) 0.060(6) 0.032(4) 0.002(4) 0.011(4) 0.007(4)
C3 0.030(4) 0.047(5) 0.044(5) 0.005(4) 0.007(3) 0.002(3)
C4 0.029(4) 0.038(4) 0.033(4) 0.008(3) -0.001(3) 0.003(3)
C5 0.018(3) 0.043(4) 0.028(4) 0.015(3) -0.006(3) 0.002(3)
C6 0.029(4) 0.048(5) 0.036(4) 0.011(4) 0.001(3) 0.006(3)
C7 0.028(4) 0.038(4) 0.031(4) 0.010(3) 0.000(3) 0.006(3)
C8 0.027(4) 0.041(4) 0.037(4) 0.013(3) 0.003(3) 0.004(3)
C9 0.021(4) 0.033(4) 0.042(4) 0.011(3) 0.005(3) 0.008(3)
C10 0.020(3) 0.049(5) 0.036(4) 0.014(4) 0.007(3) 0.011(3)
C11 0.033(4) 0.040(4) 0.032(4) 0.013(3) 0.010(3) 0.016(3)
C12 0.040(4) 0.052(5) 0.036(4) 0.015(4) 0.005(3) 0.013(4)
C13 0.060(7) 0.096(9) 0.094(8) 0.034(7) 0.014(6) -0.005(6)
C14 0.023(4) 0.042(4) 0.042(4) 0.017(4) 0.003(3) 0.010(3)
C15 0.035(4) 0.051(5) 0.049(5) 0.023(4) 0.011(4) 0.018(4)
C16 0.029(4) 0.077(6) 0.057(5) 0.032(5) 0.009(4) 0.027(4)
C17 0.019(4) 0.102(8) 0.091(8) 0.049(7) -0.004(5) -0.004(5)
C18 0.035(5) 0.078(7) 0.063(6) 0.015(5) -0.019(4) -0.003(5)
C19 0.040(5) 0.059(5) 0.045(5) 0.008(4) -0.005(4) 0.010(4)
C20 0.032(4) 0.039(4) 0.037(4) 0.006(4) 0.001(3) 0.013(3)
C21 0.067(7) 0.080(7) 0.049(6) -0.005(5) -0.031(5) 0.006(5)
C22 0.050(5) 0.058(5) 0.043(5) 0.025(4) -0.009(4) 0.006(4)
C23 0.039(5) 0.072(6) 0.027(4) 0.009(4) -0.012(3) 0.014(4)
C24 0.031(4) 0.045(5) 0.040(4) 0.005(4) -0.004(3) 0.011(3)
C25 0.026(4) 0.045(5) 0.034(4) 0.011(3) -0.001(3) 0.006(3)
C26 0.025(4) 0.035(4) 0.031(4) 0.004(3) 0.006(3) 0.010(3)
C27 0.035(4) 0.040(4) 0.043(4) 0.018(4) 0.006(4) 0.003(3)
C28 0.034(4) 0.038(4) 0.036(4) 0.013(3) 0.004(3) 0.011(3)
C29 0.032(4) 0.028(4) 0.025(4) 0.006(3) -0.002(3) 0.003(3)
C31 0.029(4) 0.044(4) 0.031(4) 0.014(3) -0.005(3) -0.002(3)
C32 0.021(3) 0.037(4) 0.028(4) 0.004(3) 0.002(3) 0.003(3)
C33 0.029(4) 0.033(4) 0.036(4) 0.011(3) -0.003(3) 0.005(3)
C34 0.026(4) 0.058(5) 0.048(3) 0.002(4) 0.003(3) 0.002(3)
C35 0.078(8) 0.132(11) 0.076(8) -0.008(7) 0.040(6) 0.031(8)
C36 0.027(4) 0.042(4) 0.035(4) 0.019(4) 0.003(3) 0.005(3)
C37 0.044(5) 0.058(5) 0.037(4) 0.008(4) 0.003(4) 0.013(4)
C38 0.061(6) 0.089(7) 0.038(5) 0.007(5) 0.015(5) 0.026(6)
C39 0.046(5) 0.089(8) 0.074(7) 0.025(6) 0.021(5) 0.024(5)
C40 0.034(5) 0.088(7) 0.057(6) 0.042(5) 0.000(4) 0.009(4)
C41 0.028(4) 0.051(5) 0.038(4) 0.022(4) 0.004(3) 0.005(3)
C42 0.042(4) 0.043(5) 0.041(5) 0.017(4) -0.002(4) -0.002(4)
C43 0.066(7) 0.098(9) 0.124(11) 0.043(8) -0.004(7) 0.026(7)
Cl02 0.0459(12) 0.0443(12) 0.0519(12) 0.0091(9) -0.0092(9) -0.0017(9)
Cl04 0.0620(14) 0.0556(13) 0.0563(13) 0.0082(11) 0.0262(11) 0.0214(11)
Cl05 0.0520(13) 0.0584(14) 0.0545(13) 0.0000(11) 0.0070(10) 0.0197(10)
Cl06 0.0524(13) 0.0567(13) 0.0533(13) 0.0076(11) -0.0205(10) -0.0038(10)
O1 0.090(5) 0.112(6) 0.049(3) 0.010(4) 0.023(3) 0.033(5)
O2 0.125(8) 0.320(15) 0.083(5) 0.050(8) 0.031(5) 0.171(9)
O3 0.059(4) 0.073(4) 0.034(3) 0.009(3) -0.017(3) 0.002(3)
O4 0.041(3) 0.092(5) 0.056(4) 0.009(4) -0.004(3) -0.013(3)
O5 0.042(3) 0.044(3) 0.036(3) 0.017(2) 0.013(2) 0.019(2)
O6 0.034(3) 0.042(3) 0.035(3) 0.015(2) -0.011(2) -0.004(2)
S001 0.0432(11) 0.0469(12) 0.0427(11) 0.0199(9) 0.0055(9) 0.0146(9)
S003 0.0416(11) 0.0454(12) 0.0457(12) 0.0201(10) -0.0037(9) -0.0017(9)
S007 0.0608(14) 0.0638(15) 0.0462(13) 0.0244(11) -0.0185(10) -0.0078(11)
S008 0.0651(15) 0.0651(15) 0.0413(12) 0.0185(11) 0.0203(11) 0.0166(12)

loop_
_atom_type_symbol
_atom_type_description
_atom_type_scat_dispersion_real
_atom_type_scat_dispersion_imag
_atom_type_scat_source
C C 0.0181 0.0091 'International Tables Vol C Tables 4.2.6.8 and 6.1.1.4'
H H 0.0000 0.0000 'International Tables Vol C Tables 4.2.6.8 and 6.1.1.4'
O O 0.0492 0.0322 'International Tables Vol C Tables 4.2.6.8 and 6.1.1.4'
S S 0.3331 0.5567 'International Tables Vol C Tables 4.2.6.8 and 6.1.1.4'
Cl Cl 0.3639 0.7018 'International Tables Vol C Tables 4.2.6.8 and 6.1.1.4'

loop_
_geom_angle_atom_site_label_1
_geom_angle_atom_site_label_2
_geom_angle_atom_site_label_3
_geom_angle
C2 C1 C6 120.0
C2 C1 H1 120.0
C6 C1 H1 120.0
C3 C2 C1 120.0
C3 C2 H2 120.0
C1 C2 H2 120.0
C2 C3 C4 120.0
C2 C3 Cl04 119.4(3)
C4 C3 Cl04 120.6(3)
C3 C4 C5 120.0
C3 C4 H4 120.0
C5 C4 H4 120.0
C4 C5 C6 120.0
C4 C5 C7 129.6(4)
C6 C5 C7 110.4(4)
C5 C6 C1 120.0
C5 C6 S001 112.5(3)
C1 C6 S001 127.5(3)
C8 C7 O5 124.7(6)
C8 C7 C5 115.0(6)
O5 C7 C5 120.2(6)
C7 C8 C9 125.1(6)
C7 C8 S001 111.1(5)
C9 C8 S001 123.7(5)
C8 C9 C14 113.8(6)
C8 C9 C10 106.4(5)
C14 C9 C10 110.5(5)
C8 C9 H9 108.6
C14 C9 H9 108.6
C10 C9 H9 108.6
C20 C10 C11 113.1(6)
C20 C10 C9 110.3(6)
C11 C10 C9 110.0(6)
C20 C10 H10 107.7
C11 C10 H10 107.7
C9 C10 H10 107.7
O5 C11 C12 104.8(5)
O5 C11 C10 111.1(5)
C12 C11 C10 116.8(6)
O5 C11 H11 107.9
C12 C11 H11 107.9
C10 C11 H11 107.9
C11 C12 S008 114.2(5)
C11 C12 H12A 108.7
S008 C12 H12A 108.7
C11 C12 H12B 108.7
S008 C12 H12B 108.7
H12A C12 H12B 107.6
S008 C13 H13A 109.5
S008 C13 H13B 109.5
H13A C13 H13B 109.5
S008 C13 H13C 109.5
H13A C13 H13C 109.5
H13B C13 H13C 109.5
C15 C14 C19 120.0
C15 C14 C9 119.4(4)
C19 C14 C9 120.6(4)
C14 C15 C16 120.0
C14 C15 Cl05 121.5(3)
C16 C15 Cl05 118.4(3)
C17 C16 C15 120.0
C17 C16 H16 120.0
C15 C16 H16 120.0
C16 C17 C18 120.0
C16 C17 H17 120.0
C18 C17 H17 120.0
C19 C18 C17 120.0
C19 C18 H18 120.0
C17 C18 H18 120.0
C18 C19 C14 120.0
C18 C19 H19 120.0
C14 C19 H19 120.0
O4 C20 O3 123.0(7)
O4 C20 C10 125.8(7)
O3 C20 C10 111.3(6)
O3 C21 H21A 109.5
O3 C21 H21B 109.5
H21A C21 H21B 109.5
O3 C21 H21C 109.5
H21A C21 H21C 109.5
H21B C21 H21C 109.5
C23 C22 C27 120.0
C23 C22 H22 120.0
C27 C22 H22 120.0
C22 C23 C24 120.0
C22 C23 H23 120.0
C24 C23 H23 120.0
C23 C24 C25 120.0
C23 C24 Cl06 119.5(3)
C25 C24 Cl06 120.5(3)
C26 C25 C24 120.0
C26 C25 H25 120.0
C24 C25 H25 120.0
C25 C26 C27 120.0
C25 C26 C29 129.5(4)
C27 C26 C29 110.5(4)
C26 C27 C22 120.0
C26 C27 S003 112.6(3)
C22 C27 S003 127.4(3)
C29 C28 C33 123.8(6)
C29 C28 S003 111.7(5)
C33 C28 S003 124.5(5)
C28 C29 O6 125.0(6)
C28 C29 C26 114.3(6)
O6 C29 C26 120.6(5)
O6 C31 C42 106.0(5)
O6 C31 C32 112.2(6)
C42 C31 C32 115.3(6)
O6 C31 H31 107.7
C42 C31 H31 107.7
C32 C31 H31 107.7
C34 C32 C31 113.0(6)
C34 C32 C33 110.9(6)
C31 C32 C33 109.2(5)
C34 C32 H32 107.9
C31 C32 H32 107.9
C33 C32 H32 107.9
C28 C33 C36 113.6(5)
C28 C33 C32 107.4(5)
C36 C33 C32 111.2(5)
C28 C33 H33 108.2
C36 C33 H33 108.2
C32 C33 H33 108.2
O2 C34 O1 120.8(8)
O2 C34 C32 128.7(9)
O1 C34 C32 110.4(7)
O1 C35 H35A 109.5
O1 C35 H35B 109.5
H35A C35 H35B 109.5
O1 C35 H35C 109.5
H35A C35 H35C 109.5
H35B C35 H35C 109.5
C37 C36 C41 120.0
C37 C36 C33 120.6(4)
C41 C36 C33 119.4(4)
C38 C37 C36 120.0
C38 C37 H37 120.0
C36 C37 H37 120.0
C37 C38 C39 120.0
C37 C38 H38 120.0
C39 C38 H38 120.0
C40 C39 C38 120.0
C39 C40 C41 120.0
C39 C40 H40 120.0
C41 C40 H40 120.0
C40 C41 C36 120.0
C40 C41 Cl02 118.5(3)
C36 C41 Cl02 121.5(3)
C31 C42 S007 114.4(5)
C31 C42 H42A 108.7
S007 C42 H42A 108.7
C31 C42 H42B 108.7
S007 C42 H42B 108.7
H42A C42 H42B 107.6
S007 C43 H43A 109.5
S007 C43 H43B 109.5
H43A C43 H43B 109.5
S007 C43 H43C 109.5
H43A C43 H43C 109.5
H43B C43 H43C 109.5
C34 O1 C35 116.1(8)
C20 O3 C21 115.3(7)
C7 O5 C11 112.1(5)
C29 O6 C31 112.7(5)
C6 S001 C8 91.0(3)
C27 S003 C28 90.9(3)
C43 S007 C42 101.1(5)
C13 S008 C12 101.6(4)

loop_
_geom_bond_atom_site_label_1
_geom_bond_atom_site_label_2
_geom_bond_distance
C1 C2 1.3900
C1 C6 1.3900
C1 H1 0.9500
C2 C3 1.3900
C2 H2 0.9500
C3 C4 1.3900
C3 Cl04 1.715(4)
C4 C5 1.3900
C4 H4 0.9500
C5 C6 1.3900
C5 C7 1.421(7)
C6 S001 1.725(4)
C7 C8 1.346(10)
C7 O5 1.383(8)
C8 C9 1.496(10)
C8 S001 1.746(7)
C9 C14 1.534(7)
C9 C10 1.561(10)
C9 H9 1.0000
C10 C20 1.510(10)
C10 C11 1.532(10)
C10 H10 1.0000
C11 O5 1.446(8)
C11 C12 1.518(10)
C11 H11 1.0000
C12 S008 1.791(7)
C12 H12A 0.9900
C12 H12B 0.9900
C13 S008 1.777(11)
C13 H13A 0.9800
C13 H13B 0.9800
C13 H13C 0.9800
C14 C15 1.3900
C14 C19 1.3900
C15 C16 1.3900
C15 Cl05 1.709(4)
C16 C17 1.3900
C16 H16 0.9500
C17 C18 1.3900
C17 H17 0.9500
C18 C19 1.3900
C18 H18 0.9500
C19 H19 0.9500
C20 O4 1.205(9)
C20 O3 1.333(9)
C21 O3 1.456(10)
C21 H21A 0.9800
C21 H21B 0.9800
C21 H21C 0.9800
C22 C23 1.3900
C22 C27 1.3900
C22 H22 0.9500
C23 C24 1.3900
C23 H23 0.9500
C24 C25 1.3900
C24 Cl06 1.708(4)
C25 C26 1.3900
C25 H25 0.9500
C26 C27 1.3900
C26 C29 1.421(7)
C27 S003 1.726(4)
C28 C29 1.352(10)
C28 C33 1.508(10)
C28 S003 1.735(7)
C29 O6 1.388(8)
C31 O6 1.443(8)
C31 C42 1.524(9)
C31 C32 1.537(10)
C31 H31 1.0000
C32 C34 1.493(10)
C32 C33 1.555(9)
C32 H32 1.0000
C33 C36 1.543(8)
C33 H33 1.0000
C34 O2 1.140(11)
C34 O1 1.346(10)
C35 O1 1.469(12)
C35 H35A 0.9800
C35 H35B 0.9800
C35 H35C 0.9800
C36 C37 1.3900
C36 C41 1.3900
C37 C38 1.3900
C37 H37 0.9500
C38 C39 1.3900
C38 H38 0.9500
C39 C40 1.3900
C40 C41 1.3900
C40 H40 0.9500
C41 Cl02 1.714(4)
C42 S007 1.780(8)
C42 H42A 0.9900
C42 H42B 0.9900
C43 S007 1.770(12)
C43 H43A 0.9800
C43 H43B 0.9800
C43 H43C 0.9800

loop_
_geom_torsion_atom_site_label_1
_geom_torsion_atom_site_label_2
_geom_torsion_atom_site_label_3
_geom_torsion_atom_site_label_4
_geom_torsion
C6 C1 C2 C3 0.0
C1 C2 C3 C4 0.0
C1 C2 C3 Cl04 179.8(4)
C2 C3 C4 C5 0.0
Cl04 C3 C4 C5 -179.8(4)
C3 C4 C5 C6 0.0
C3 C4 C5 C7 -179.0(6)
C4 C5 C6 C1 0.0
C7 C5 C6 C1 179.2(5)
C4 C5 C6 S001 179.2(4)
C7 C5 C6 S001 -1.6(4)
C2 C1 C6 C5 0.0
C2 C1 C6 S001 -179.0(4)
C4 C5 C7 C8 -179.8(5)
C6 C5 C7 C8 1.1(7)
C4 C5 C7 O5 3.8(9)
C6 C5 C7 O5 -175.3(5)
O5 C7 C8 C9 -1.4(11)
C5 C7 C8 C9 -177.6(6)
O5 C7 C8 S001 176.1(5)
C5 C7 C8 S001 -0.1(8)
C7 C8 C9 C14 -106.9(8)
S001 C8 C9 C14 75.8(7)
C7 C8 C9 C10 15.1(9)
S001 C8 C9 C10 -162.1(5)
C8 C9 C10 C20 81.5(7)
C14 C9 C10 C20 -154.3(5)
C8 C9 C10 C11 -43.9(7)
C14 C9 C10 C11 80.2(6)
C20 C10 C11 O5 -59.3(8)
C9 C10 C11 O5 64.6(7)
C20 C10 C11 C12 60.8(8)
C9 C10 C11 C12 -175.3(6)
O5 C11 C12 S008 -167.3(5)
C10 C11 C12 S008 69.3(8)
C8 C9 C14 C15 -160.2(5)
C10 C9 C14 C15 80.0(6)
C8 C9 C14 C19 20.6(7)
C10 C9 C14 C19 -99.2(6)
C19 C14 C15 C16 0.0
C9 C14 C15 C16 -179.2(5)
C19 C14 C15 Cl05 177.2(4)
C9 C14 C15 Cl05 -2.0(5)
C14 C15 C16 C17 0.0
Cl05 C15 C16 C17 -177.3(4)
C15 C16 C17 C18 0.0
C16 C17 C18 C19 0.0
C17 C18 C19 C14 0.0
C15 C14 C19 C18 0.0
C9 C14 C19 C18 179.2(5)
C11 C10 C20 O4 98.2(9)
C9 C10 C20 O4 -25.5(10)
C11 C10 C20 O3 -82.9(7)
C9 C10 C20 O3 153.4(6)
C27 C22 C23 C24 0.0
C22 C23 C24 C25 0.0
C22 C23 C24 Cl06 -178.2(4)
C23 C24 C25 C26 0.0
Cl06 C24 C25 C26 178.2(4)
C24 C25 C26 C27 0.0
C24 C25 C26 C29 180.0(6)
C25 C26 C27 C22 0.0
C29 C26 C27 C22 -180.0(5)
C25 C26 C27 S003 178.8(4)
C29 C26 C27 S003 -1.2(4)
C23 C22 C27 C26 0.0
C23 C22 C27 S003 -178.6(4)
C33 C28 C29 O6 -0.8(11)
S003 C28 C29 O6 177.0(5)
C33 C28 C29 C26 -178.3(6)
S003 C28 C29 C26 -0.5(8)
C25 C26 C29 C28 -178.9(5)
C27 C26 C29 C28 1.1(7)
C25 C26 C29 O6 3.5(9)
C27 C26 C29 O6 -176.5(5)
O6 C31 C32 C34 -60.0(8)
C42 C31 C32 C34 61.5(9)
O6 C31 C32 C33 63.9(7)
C42 C31 C32 C33 -174.6(6)
C29 C28 C33 C36 -106.1(7)
S003 C28 C33 C36 76.4(7)
C29 C28 C33 C32 17.3(9)
S003 C28 C33 C32 -160.2(5)
C34 C32 C33 C28 79.5(7)
C31 C32 C33 C28 -45.6(7)
C34 C32 C33 C36 -155.6(6)
C31 C32 C33 C36 79.3(7)
C31 C32 C34 O2 83.6(14)
C33 C32 C34 O2 -39.3(15)
C31 C32 C34 O1 -93.5(8)
C33 C32 C34 O1 143.6(7)
C28 C33 C36 C37 19.2(7)
C32 C33 C36 C37 -102.1(5)
C28 C33 C36 C41 -160.4(5)
C32 C33 C36 C41 78.4(6)
C41 C36 C37 C38 0.0
C33 C36 C37 C38 -179.5(5)
C36 C37 C38 C39 0.0
C37 C38 C39 C40 0.0
C38 C39 C40 C41 0.0
C39 C40 C41 C36 0.0
C39 C40 C41 Cl02 -178.4(4)
C37 C36 C41 C40 0.0
C33 C36 C41 C40 179.5(5)
C37 C36 C41 Cl02 178.4(4)
C33 C36 C41 Cl02 -2.1(5)
O6 C31 C42 S007 -170.0(5)
C32 C31 C42 S007 65.1(8)
O2 C34 O1 C35 3.2(16)
C32 C34 O1 C35 -179.5(8)
O4 C20 O3 C21 -1.5(12)
C10 C20 O3 C21 179.6(7)
C8 C7 O5 C11 18.4(9)
C5 C7 O5 C11 -165.5(6)
C12 C11 O5 C7 -176.1(6)
C10 C11 O5 C7 -49.2(8)
C28 C29 O6 C31 15.2(9)
C26 C29 O6 C31 -167.5(6)
C42 C31 O6 C29 -173.1(6)
C32 C31 O6 C29 -46.4(7)
C5 C6 S001 C8 1.3(4)
C1 C6 S001 C8 -179.6(4)
C7 C8 S001 C6 -0.7(6)
C9 C8 S001 C6 176.9(6)
C26 C27 S003 C28 0.8(3)
C22 C27 S003 C28 179.5(4)
C29 C28 S003 C27 -0.1(6)
C33 C28 S003 C27 177.6(6)
C31 C42 S007 C43 77.0(7)
C11 C12 S008 C13 74.9(7)
